data_4518050
loop_
_publ_author_name
'Wan, Yuejuan'
'Deng, Jian'
'Wu, Wanling'
'Zhou, Jiadong'
'Niu, Quan'
'Li, Haoyuan'
'Yu, Huakang'
'Gu, Cheng'
'Ma, Yuguang'

_publ_section_title
;
 Efficient Organic Light-Emitting Transistors Based on High-Quality
 Ambipolar Single Crystals.
;
_journal_issue 39
_journal_name_full 'ACS applied materials &amp; interfaces'
_journal_page_first 43976
_journal_page_last 43983
_journal_paper_doi 10.1021/acsami.0c12842
_journal_volume 12
_journal_year 2020
_chemical_formula_moiety 'C24 H14 N2 S2'
_chemical_formula_sum 'C24 H14 N2 S2'
_chemical_formula_weight 394.49
_chemical_name_common NBTA
_space_group_crystal_system monoclinic
_space_group_IT_number 14
_space_group_name_Hall '-P 2ybc'
_space_group_name_H-M_alt 'P 1 21/c 1'
_atom_sites_solution_hydrogens geom
_atom_sites_solution_primary dual
_audit_creation_date 2018-12-17
_audit_creation_method
;
Olex2 1.2
(compiled 2018.05.29 svn.r3508 for OlexSys, GUI svn.r5506)
;
_cell_angle_alpha 90
_cell_angle_beta 94.683(2)
_cell_angle_gamma 90
_cell_formula_units_Z 2
_cell_length_a 6.95686(16)
_cell_length_b 4.79577(13)
_cell_length_c 28.1400(7)
_cell_measurement_reflns_used 3039
_cell_measurement_temperature 150.00(10)
_cell_measurement_theta_max 73.2670
_cell_measurement_theta_min 3.1800
_cell_volume 935.71(4)
_computing_cell_refinement 'CrysAlisPro 1.171.39.44a (Rigaku OD, 2018)'
_computing_data_collection 'CrysAlisPro 1.171.39.44a (Rigaku OD, 2018)'
_computing_data_reduction 'CrysAlisPro 1.171.39.44a (Rigaku OD, 2018)'
_computing_molecular_graphics 'Olex2 (Dolomanov et al., 2009)'
_computing_publication_material 'Olex2 (Dolomanov et al., 2009)'
_computing_structure_refinement 'ShelXL (Sheldrick, 2015)'
_computing_structure_solution 'ShelXT (Sheldrick, 2015)'
_diffrn_ambient_environment N~2~
_diffrn_ambient_temperature 150.00(10)
_diffrn_detector 'CCD plate'
_diffrn_measured_fraction_theta_full 0.988
_diffrn_measured_fraction_theta_max 0.970
_diffrn_measurement_details
;
List of Runs (angles in degrees, time in seconds):

  # Type    Start    End  Width  t~exp~   \w     \q     \k     \f   Frames
--------------------------------------------------------------------------
  1  \w    -50.00   6.00   0.50    0.50    --    0.00 -57.00-150.00  112
  2  \w    -52.00   7.00   0.50    0.50    --    0.00 -19.00 -60.00  118
  3  \w    -12.00  34.00   0.50    0.50    --    0.00  57.00   0.00   92
  4  \w    -38.00 -11.00   0.50    0.50    --  -98.80  19.00 150.00   54
  5  \w   -107.00 -17.00   0.50    0.50    --  -98.80  19.00  60.00  180
  6  \w   -108.00 -67.00   0.50    0.50    --  -98.80  72.00 -30.00   82
  7  \w    -56.00 -15.00   0.50    0.50    --  -98.80  38.00 120.00   82
  8  \w   -104.00 -78.00   0.50    0.50    --  -98.80  38.00 120.00   52
  9  \w    -41.00 -15.00   0.50    0.50    --  -98.80  72.00 -30.00   52
 10  \w   -111.00 -86.00   0.50    0.50    --  -98.80  72.00  30.00   50
 11  \w   -102.00 -45.00   0.50    0.50    --  -98.80  72.00  60.00  114
 12  \w   -113.00 -46.00   0.50    0.50    --  -98.80  19.00 150.00  134
 13  \w   -110.00 -30.00   0.50    0.50    --  -98.80  57.00-150.00  160
;
_diffrn_measurement_device 'four-circle diffractometer'
_diffrn_measurement_device_type 'XtaLAB AFC12 (RCD3): Kappa single'
_diffrn_measurement_method '\w scans'
_diffrn_orient_matrix_type 'CrysAlisPro convention (1999,Acta A55,543-557)'
_diffrn_orient_matrix_UB_11 -0.2138887000
_diffrn_orient_matrix_UB_12 0.0207193000
_diffrn_orient_matrix_UB_13 0.0099795000
_diffrn_orient_matrix_UB_21 0.0578393000
_diffrn_orient_matrix_UB_22 -0.0068448000
_diffrn_orient_matrix_UB_23 0.0540234000
_diffrn_orient_matrix_UB_31 0.0151076000
_diffrn_orient_matrix_UB_32 0.3205827000
_diffrn_orient_matrix_UB_33 0.0005295000
_diffrn_radiation_monochromator mirror
_diffrn_radiation_probe x-ray
_diffrn_radiation_type CuK\a
_diffrn_radiation_wavelength 1.54184
_diffrn_reflns_av_R_equivalents 0.0203
_diffrn_reflns_av_unetI/netI 0.0256
_diffrn_reflns_Laue_measured_fraction_full 0.988
_diffrn_reflns_Laue_measured_fraction_max 0.970
_diffrn_reflns_limit_h_max 7
_diffrn_reflns_limit_h_min -8
_diffrn_reflns_limit_k_max 5
_diffrn_reflns_limit_k_min -2
_diffrn_reflns_limit_l_max 34
_diffrn_reflns_limit_l_min -27
_diffrn_reflns_number 3705
_diffrn_reflns_point_group_measured_fraction_full 0.988
_diffrn_reflns_point_group_measured_fraction_max 0.970
_diffrn_reflns_theta_full 67.684
_diffrn_reflns_theta_max 73.551
_diffrn_reflns_theta_min 3.151
_diffrn_source 'Rotating-anode X-ray tube (dual wavelength)'
_diffrn_source_type 'Rigaku (Cu) X-ray DW Source'
_exptl_absorpt_coefficient_mu 2.662
_exptl_absorpt_correction_T_max 1.00000
_exptl_absorpt_correction_T_min 0.59140
_exptl_absorpt_correction_type multi-scan
_exptl_absorpt_process_details
;
CrysAlisPro 1.171.39.44a (Rigaku Oxford Diffraction, 2018)
Empirical absorption correction using spherical harmonics,
 implemented in SCALE3 ABSPACK scaling algorithm.
;
_exptl_crystal_colour yellow
_exptl_crystal_colour_primary yellow
_exptl_crystal_density_diffrn 1.400
_exptl_crystal_description block
_exptl_crystal_F_000 408
_exptl_crystal_size_max 0.16
_exptl_crystal_size_mid 0.1
_exptl_crystal_size_min 0.1
_refine_diff_density_max 0.287
_refine_diff_density_min -0.391
_refine_diff_density_rms 0.062
_refine_ls_extinction_method none
_refine_ls_goodness_of_fit_ref 1.078
_refine_ls_hydrogen_treatment constr
_refine_ls_matrix_type full
_refine_ls_number_parameters 127
_refine_ls_number_reflns 1825
_refine_ls_number_restraints 0
_refine_ls_restrained_S_all 1.078
_refine_ls_R_factor_all 0.0411
_refine_ls_R_factor_gt 0.0403
_refine_ls_shift/su_max 0.001
_refine_ls_shift/su_mean 0.000
_refine_ls_structure_factor_coef Fsqd
_refine_ls_weighting_details 'w=1/[\s^2^(Fo^2^)+(0.0739P)^2^+0.4246P] where P=(Fo^2^+2Fc^2^)/3'
_refine_ls_weighting_scheme calc
_refine_ls_wR_factor_gt 0.1158
_refine_ls_wR_factor_ref 0.1165
_reflns_Friedel_coverage 0.000
_reflns_number_gt 1749
_reflns_number_total 1825
_reflns_threshold_expression 'I > 2\s(I)'
_cod_data_source_file am0c12842_si_002.cif
_cod_data_source_block nbta
_cod_depositor_comments 'Adding full bibliography for 4518050.cif.'
_cod_database_code 4518050
_shelx_space_group_comment
;
The symmetry employed for this shelxl refinement is uniquely defined
by the following loop, which should always be used as a source of
symmetry information in preference to the above space-group names.
They are only intended as comments.
;
_reflns_odcompleteness_completeness 98.79
_reflns_odcompleteness_iscentric 1
_reflns_odcompleteness_theta 66.97
_olex2_refinement_description
;
1. Fixed Uiso
 At 1.2 times of:
  All C(H) groups
2.a Aromatic/amide H refined with riding coordinates:
 C006(H006), C007(H007), C008(H008), C009(H009), C00B(H00B), C00C(H00C),
 C00E(H00E)
;
_olex2_submission_special_instructions 'No special instructions were received'
_oxdiff_exptl_absorpt_empirical_details
;
Empirical correction (ABSPACK) includes:
- Absorption correction using spherical harmonics
- Frame scaling
;
_oxdiff_exptl_absorpt_empirical_full_max 1.872
_oxdiff_exptl_absorpt_empirical_full_min 0.563

loop_
_space_group_symop_operation_xyz
'x, y, z'
'-x, y+1/2, -z+1/2'
'-x, -y, -z'
'x, -y-1/2, z-1/2'

loop_
_atom_site_label
_atom_site_type_symbol
_atom_site_fract_x
_atom_site_fract_y
_atom_site_fract_z
_atom_site_U_iso_or_equiv
_atom_site_adp_type
_atom_site_occupancy
_atom_site_site_symmetry_order
_atom_site_calc_flag
_atom_site_refinement_flags_posn
_atom_site_refinement_flags_adp
_atom_site_refinement_flags_occupancy
_atom_site_disorder_assembly
_atom_site_disorder_group
S1 S 0.75507(6) 1.30128(9) 0.72619(2) 0.03012(19) Uani 1 1 d . . . . .
C002 C 0.7026(2) 0.9406(3) 0.65912(5) 0.0209(3) Uani 1 1 d . . . . .
C003 C 0.7386(2) 0.7302(3) 0.62273(5) 0.0209(3) Uani 1 1 d . . . . .
C004 C 0.4184(2) 0.0278(3) 0.51281(5) 0.0189(3) Uani 1 1 d . . . . .
C005 C 0.6022(2) 0.3777(3) 0.56062(5) 0.0198(3) Uani 1 1 d . . . . .
C006 C 0.4325(2) 0.2331(3) 0.54891(5) 0.0199(3) Uani 1 1 d . . . . .
H006 H 0.324803 0.272292 0.565286 0.024 Uiso 1 1 calc R . . . .
C007 C 0.5153(2) 1.0331(3) 0.66975(5) 0.0232(3) Uani 1 1 d . . . . .
H007 H 0.401174 0.966412 0.654299 0.028 Uiso 1 1 calc R . . . .
C008 C 0.5969(2) 0.5877(3) 0.59798(5) 0.0206(3) Uani 1 1 d . . . . .
H008 H 0.473532 0.630959 0.606161 0.025 Uiso 1 1 calc R . . . .
C009 C 0.2462(2) -0.1243(3) 0.50103(5) 0.0219(3) Uani 1 1 d . . . . .
H009 H 0.139038 -0.091102 0.517922 0.026 Uiso 1 1 calc R . . . .
N00A N 1.1032(2) 0.6531(4) 0.61508(6) 0.0452(5) Uani 1 1 d . . . . .
C00B C 0.2344(2) -0.3185(3) 0.46542(6) 0.0222(4) Uani 1 1 d . . . . .
H00B H 0.119122 -0.413159 0.458043 0.027 Uiso 1 1 calc R . . . .
C00C C 0.5218(2) 1.2317(4) 0.70536(6) 0.0249(4) Uani 1 1 d . . . . .
H00C H 0.413939 1.316343 0.716537 0.030 Uiso 1 1 calc R . . . .
C00D C 0.9401(2) 0.6822(4) 0.61710(6) 0.0281(4) Uani 1 1 d . . . . .
C00E C 0.8454(2) 1.0720(4) 0.68736(6) 0.0259(4) Uani 1 1 d . . . . .
H00E H 0.976426 1.039637 0.685528 0.031 Uiso 1 1 calc R . . . .

loop_
_atom_site_aniso_label
_atom_site_aniso_U_11
_atom_site_aniso_U_22
_atom_site_aniso_U_33
_atom_site_aniso_U_23
_atom_site_aniso_U_13
_atom_site_aniso_U_12
S1 0.0365(3) 0.0283(3) 0.0245(3) -0.00628(15) -0.00393(18) -0.00381(16)
C002 0.0239(8) 0.0199(8) 0.0184(7) 0.0011(6) -0.0017(6) -0.0009(6)
C003 0.0214(8) 0.0218(8) 0.0192(7) 0.0008(6) -0.0008(6) 0.0014(6)
C004 0.0175(7) 0.0204(8) 0.0182(7) 0.0021(6) -0.0026(6) 0.0035(5)
C005 0.0191(7) 0.0198(8) 0.0195(7) 0.0003(6) -0.0039(5) 0.0029(6)
C006 0.0169(7) 0.0225(8) 0.0197(7) 0.0004(6) -0.0007(6) 0.0037(6)
C007 0.0239(8) 0.0238(8) 0.0218(7) -0.0018(6) 0.0009(6) -0.0020(6)
C008 0.0190(7) 0.0217(8) 0.0206(7) 0.0007(6) -0.0011(5) 0.0027(6)
C009 0.0177(7) 0.0251(8) 0.0226(7) -0.0011(6) 0.0002(6) 0.0023(6)
N00A 0.0245(8) 0.0659(13) 0.0451(10) -0.0236(9) 0.0023(7) -0.0018(8)
C00B 0.0175(7) 0.0252(8) 0.0232(8) -0.0011(6) -0.0026(6) -0.0008(5)
C00C 0.0292(8) 0.0246(8) 0.0207(8) -0.0008(6) 0.0021(6) -0.0020(6)
C00D 0.0228(8) 0.0350(10) 0.0261(8) -0.0099(7) 0.0000(6) -0.0023(6)
C00E 0.0260(8) 0.0267(9) 0.0239(8) -0.0019(6) -0.0041(6) -0.0008(6)

loop_
_atom_type_symbol
_atom_type_description
_atom_type_scat_dispersion_real
_atom_type_scat_dispersion_imag
_atom_type_scat_source
C C 0.0181 0.0091 'International Tables Vol C Tables 4.2.6.8 and 6.1.1.4'
H H 0.0000 0.0000 'International Tables Vol C Tables 4.2.6.8 and 6.1.1.4'
N N 0.0311 0.0180 'International Tables Vol C Tables 4.2.6.8 and 6.1.1.4'
S S 0.3331 0.5567 'International Tables Vol C Tables 4.2.6.8 and 6.1.1.4'

loop_
_geom_angle_atom_site_label_1
_geom_angle_atom_site_label_2
_geom_angle_atom_site_label_3
_geom_angle
_geom_angle_site_symmetry_1
_geom_angle_site_symmetry_3
_geom_angle_publ_flag
C00E S1 C00C 92.50(8) . . ?
C007 C002 C003 124.52(14) . . ?
C00E C002 C003 124.09(15) . . ?
C00E C002 C007 111.39(15) . . ?
C008 C003 C002 123.27(14) . . ?
C008 C003 C00D 122.65(15) . . ?
C00D C003 C002 114.05(14) . . ?
C006 C004 C004 119.03(17) . 3_656 ?
C006 C004 C009 122.29(14) . . ?
C009 C004 C004 118.68(18) . 3_656 ?
C006 C005 C008 116.48(14) . . ?
C006 C005 C00B 118.44(14) . 3_656 ?
C00B C005 C008 125.05(14) 3_656 . ?
C005 C006 C004 121.84(14) . . ?
C00C C007 C002 112.90(14) . . ?
C003 C008 C005 131.53(14) . . ?
C00B C009 C004 121.42(14) . . ?
C009 C00B C005 120.57(15) . 3_656 ?
C007 C00C S1 110.90(13) . . ?
N00A C00D C003 175.86(18) . . ?
C002 C00E S1 112.30(13) . . ?

loop_
_geom_bond_atom_site_label_1
_geom_bond_atom_site_label_2
_geom_bond_distance
_geom_bond_site_symmetry_2
_geom_bond_publ_flag
S1 C00C 1.7129(17) . ?
S1 C00E 1.7060(17) . ?
C002 C003 1.473(2) . ?
C002 C007 1.431(2) . ?
C002 C00E 1.374(2) . ?
C003 C008 1.346(2) . ?
C003 C00D 1.442(2) . ?
C004 C004 1.419(3) 3_656 ?
C004 C006 1.412(2) . ?
C004 C009 1.419(2) . ?
C005 C006 1.386(2) . ?
C005 C008 1.458(2) . ?
C005 C00B 1.430(2) 3_656 ?
C007 C00C 1.381(2) . ?
C009 C00B 1.366(2) . ?
N00A C00D 1.149(2) . ?
